data_8103906
loop_
_publ_author_name
'Somer, M.'
'Carrillo-Cabrera, W.'
'von Schnering, H.G.'
'Peters, K.'
'Cordier, G.'

_publ_section_title
;
 Crystal structure of hexaeuropium
 di-mue-phosphido-bis(diphosphidogallate(III)),Eu6 Ga2 P6
;
_journal_name_full 'Zeitschrift fuer Kristallographie (149,1979-)'
_journal_page_first 257
_journal_page_last 257
_journal_volume 211
_journal_year 1996
_chemical_formula_sum 'Eu6 Ga2 P6'
_chemical_name_systematic 'Eu6 (P2 (Ga P2)2)'
_space_group_IT_number 64
_symmetry_space_group_name_Hall '-C 2ac 2'
_symmetry_space_group_name_H-M 'C m c a'
_cell_angle_alpha 90
_cell_angle_beta 90
_cell_angle_gamma 90
_cell_formula_units_Z 4
_cell_length_a 18.5434
_cell_length_b 6.3349
_cell_length_c 12.276
_cell_volume 1442.069
_citation_journal_id_ASTM ZEKRDZ
_cod_data_source_file Somer_ZEKRDZ_1996_1880.cif
_cod_data_source_block Eu6Ga2P6
_cod_database_code 8103906

loop_
_symmetry_equiv_pos_as_xyz
x,y,z
-x+1/2,-y,z+1/2
x,-y,-z
-x+1/2,y,-z+1/2
-x,-y,-z
x-1/2,y,-z-1/2
-x,y,z
x-1/2,-y,z-1/2
x+1/2,y+1/2,z
-x+1,-y+1/2,z+1/2
x+1/2,-y+1/2,-z
-x+1,y+1/2,-z+1/2
-x+1/2,-y+1/2,-z
x,y+1/2,-z-1/2
-x+1/2,y+1/2,z
x,-y+1/2,z-1/2

loop_
_atom_site_label
_atom_site_type_symbol
_atom_site_fract_x
_atom_site_fract_y
_atom_site_fract_z
_atom_site_occupancy
_atom_site_U_iso_or_equiv
P2 P-3 0.34028 0.79403 0.62089 1 0.0
Ga1 Ga+3 0.91377 0 0 1 0.0
Eu1 Eu+2 0 0.17779 0.64945 1 0.0
P1 P-3 0 0.7083 0.60397 1 0.0
Eu2 Eu+2 0.32355 0.18969 0.13096 1 0.0
